data_7100440
loop_
_publ_author_name
'Jean-Michel Senegas'
'Sylvain Koeller'
'Gerald Bernardinelli'
'Claude Piguet'

_publ_section_title
;
Isolation and characterization of the first circular single-stranded
polymetallic lanthanide-containing helicate
;
_journal_name_full 'Chemical Communications'
_journal_paper_doi 10.1039/b501399b
_journal_year 2005
_chemical_formula_moiety 'C151 H157 Eu3 F27 N35 O38 S9'
_chemical_formula_sum 'C151 H157 Eu3 F27 N35 O38 S9'
_chemical_formula_weight 4327.9
_space_group_IT_number 2
_space_group_name_Hall '-P 1'
_space_group_name_H-M_alt 'P -1'
_symmetry_cell_setting triclinic
_symmetry_space_group_name_Hall '-P 1'
_symmetry_space_group_name_H-M 'P -1'
_cell_angle_alpha 100.262(7)
_cell_angle_beta 100.850(8)
_cell_angle_gamma 103.813(8)
_cell_formula_units_Z 2
_cell_length_a 14.7345(11)
_cell_length_b 21.8136(12)
_cell_length_c 31.7901(19)
_cell_measurement_temperature 200
_cell_volume 9474.5(13)
_exptl_crystal_density_diffrn 1.517
_cod_database_code 7100440

loop_
_symmetry_equiv_pos_as_xyz
+x,+y,+z
-x,-y,-z

loop_
_atom_site_label
_atom_site_fract_x
_atom_site_fract_y
_atom_site_fract_z
_atom_site_U_iso_or_equiv
_atom_site_occupancy
_atom_site_adp_type
Eu1 -.04243(4) .24362(3) -.005946(14) .0343(3) 1.00000 Uani
Eu2 .29079(4) .57322(3) .361608(14) .0311(3) 1.00000 Uani
Eu3 -.19537(4) .04079(3) .319226(14) .0348(3) 1.00000 Uani
O1a .0703(5) .2688(4) .0635(2) .045(4) 1.00000 Uani
O2a .1631(5) .5280(4) .29648(18) .038(3) 1.00000 Uani
N1a .1599(6) .2472(5) .1216(3) .045(4) 1.00000 Uani
N2a -.0302(6) .1472(4) .0304(3) .037(4) 1.00000 Uani
N3a -.1581(6) .1318(5) -.0444(3) .041(4) 1.00000 Uani
N4a -.2199(7) .0249(5) -.0547(3) .048(5) 1.00000 Uani
N5a .0081(6) .4829(5) .2587(3) .040(4) 1.00000 Uani
N6a .1325(6) .5002(4) .3697(3) .030(4) 1.00000 Uani
N7a .2891(6) .5493(4) .4383(3) .034(4) 1.00000 Uani
N8a .2288(6) .4833(5) .4792(3) .039(4) 1.00000 Uani
C1a .1680(8) .3614(6) .1575(3) .039(5) 1.00000 Uani
C2a .0957(9) .3395(6) .1780(4) .056(6) 1.00000 Uani
C3a .0531(10) .3836(7) .1968(4) .064(7) 1.00000 Uani
C4a .0793(7) .4476(6) .1978(3) .038(5) 1.00000 Uani
C5a .1525(9) .4682(6) .1780(4) .055(6) 1.00000 Uani
C6a .1940(9) .4254(6) .1569(4) .053(6) 1.00000 Uani
C7a .2186(8) .3151(6) .1367(3) .042(5) 1.00000 Uani
C8a .0906(7) .2287(5) .0852(3) .037(5) 1.00000 Uani
C9a .0364(8) .1592(6) .0690(3) .039(5) 1.00000 Uani
C10a .0515(8) .1109(6) .0904(4) .045(5) 1.00000 Uani
C11a -.0021(9) .0488(6) .0707(4) .052(6) 1.00000 Uani
C12a -.0717(8) .0350(6) .0322(4) .049(6) 1.00000 Uani
C13a -.0831(8) .0851(6) .0128(3) .040(5) 1.00000 Uani
C14a -.1544(7) .0793(5) -.0292(3) .037(5) 1.00000 Uani
C15a -.2322(8) .1081(6) -.0840(3) .049(5) 1.00000 Uani
C16a -.2658(9) .1418(6) -.1139(4) .061(6) 1.00000 Uani
C17a -.3384(10) .1073(7) -.1505(4) .072(7) 1.00000 Uani
C18a -.3757(10) .0394(7) -.1559(4) .074(7) 1.00000 Uani
C19a -.3443(11) .0075(7) -.1268(4) .077(7) 1.00000 Uani
C20a -.2697(8) .0442(6) -.0892(3) .046(5) 1.00000 Uani
C21a .0300(8) .4954(6) .2180(3) .048(5) 1.00000 Uani
C22a .0784(7) .5010(5) .2953(3) .034(5) 1.00000 Uani
C23a .0500(7) .4856(5) .3372(3) .033(5) 1.00000 Uani
C24a -.0382(7) .4619(5) .3415(3) .038(5) 1.00000 Uani
C25a -.0492(8) .4523(5) .3823(4) .043(5) 1.00000 Uani
C26a .0293(7) .4656(6) .4164(3) .040(5) 1.00000 Uani
C27a .1202(7) .4883(5) .4100(3) .035(5) 1.00000 Uani
C28a .2111(7) .5062(5) .4425(3) .032(5) 1.00000 Uani
C29a .3616(7) .5562(5) .4760(3) .036(5) 1.00000 Uani
C30a .4568(8) .5939(6) .4892(3) .042(5) 1.00000 Uani
C31a .5129(8) .5891(6) .5275(3) .048(5) 1.00000 Uani
C32a .4746(9) .5473(7) .5519(4) .064(7) 1.00000 Uani
C33a .3819(9) .5097(7) .5399(4) .056(6) 1.00000 Uani
C34a .3243(8) .5145(6) .5008(3) .040(5) 1.00000 Uani
C35a -.2494(9) -.0430(6) -.0487(4) .057(6) 1.00000 Uani
C36a -.3114(10) -.0488(7) -.0177(6) .081(8) 1.00000 Uani
C37a -.3766(12) .1390(8) -.1858(5) .102(9) 1.00000 Uani
C38a .1682(9) .4319(6) .4945(4) .051(6) 1.00000 Uani
C39a .1258(10) .4581(7) .5307(4) .066(7) 1.00000 Uani
C40a .6160(9) .6294(7) .5429(4) .068(6) 1.00000 Uani
O1b .2982(5) .4620(4) .35134(18) .036(3) 1.00000 Uani
O2b -.1829(5) .1511(4) .3169(3) .047(4) 1.00000 Uani
N1b .2938(6) .3667(5) .3091(3) .041(4) 1.00000 Uani
N2b .3567(6) .5301(4) .2956(2) .032(4) 1.00000 Uani
N3b .3445(6) .6511(5) .3136(3) .042(4) 1.00000 Uani
N4b .4329(7) .6849(5) .2676(3) .051(5) 1.00000 Uani
N5b -.2129(6) .2339(5) .2885(3) .050(5) 1.00000 Uani
N6b -.2756(6) .0625(5) .2455(3) .036(4) 1.00000 Uani
N7b -.2750(6) -.0578(4) .2546(3) .036(4) 1.00000 Uani
N8b -.3374(8) -.1046(5) .1834(3) .058(5) 1.00000 Uani
C1b .1505(8) .3201(5) .3362(3) .042(5) 1.00000 Uani
C2b .0844(9) .3074(7) .2964(4) .056(6) 1.00000 Uani
C3b -.0114(9) .2962(6) .2934(4) .058(6) 1.00000 Uani
C4b -.0457(8) .2956(5) .3312(4) .043(5) 1.00000 Uani
C5b .0182(9) .3071(6) .3706(4) .050(6) 1.00000 Uani
C6b .1139(8) .3189(6) .3733(3) .048(6) 1.00000 Uani
C7b .2563(8) .3305(6) .3393(4) .044(5) 1.00000 Uani
C8b .3108(7) .4300(6) .3179(3) .035(5) 1.00000 Uani
C9b .3523(7) .4656(6) .2859(3) .039(5) 1.00000 Uani
C10b .3841(8) .4376(6) .2512(3) .046(5) 1.00000 Uani
C11b .4222(10) .4770(7) .2257(4) .061(7) 1.00000 Uani
C12b .4284(10) .5394(7) .2343(4) .061(7) 1.00000 Uani
C13b .3933(8) .5666(6) .2698(3) .041(5) 1.00000 Uani
C14b .3935(8) .6334(6) .2835(3) .042(5) 1.00000 Uani
C15b .3533(8) .7175(6) .3167(3) .042(5) 1.00000 Uani
C16b .3157(9) .7598(6) .3415(4) .053(6) 1.00000 Uani
C17b .3348(11) .8235(7) .3370(5) .074(8) 1.00000 Uani
C18b .3890(12) .8426(6) .3074(4) .072(7) 1.00000 Uani
C19b .4277(11) .8024(7) .2832(4) .073(8) 1.00000 Uani
C20b .4078(8) .7385(6) .2878(3) .046(6) 1.00000 Uani
C21b -.1546(9) .2815(6) .3284(4) .057(6) 1.00000 Uani
C22b -.2208(7) .1720(6) .2861(4) .042(5) 1.00000 Uani
C23b -.2798(8) .1231(6) .2446(4) .044(5) 1.00000 Uani
C24b -.3325(8) .1386(6) .2093(4) .049(5) 1.00000 Uani
C25b -.3844(8) .0869(7) .1728(4) .054(6) 1.00000 Uani
C26b -.3794(9) .0260(6) .1735(3) .051(6) 1.00000 Uani
C27b -.3225(8) .0144(5) .2097(3) .040(5) 1.00000 Uani
C28b -.3118(7) -.0490(6) .2148(3) .041(5) 1.00000 Uani
C29b -.2750(8) -.1221(5) .2479(3) .041(5) 1.00000 Uani
C30b -.2416(9) -.1568(6) .2761(4) .051(6) 1.00000 Uani
C31b -.2495(10) -.2219(7) .2592(4) .063(7) 1.00000 Uani
C32b -.2910(12) -.2505(7) .2147(4) .078(8) 1.00000 Uani
C33b -.3243(12) -.2173(7) .1862(4) .077(8) 1.00000 Uani
C34b -.3174(9) -.1521(6) .2024(4) .054(6) 1.00000 Uani
C35b .4940(11) .6886(7) .2359(4) .079(8) 1.00000 Uani
C36b .4361(15) .6749(9) .1893(4) .110(11) 1.00000 Uani
C37b .2953(14) .8706(7) .3626(6) .098(9) 1.00000 Uani
C38b -.3607(16) -.1137(8) .1345(5) .111(10) 1.00000 Uani
C39b -.449(3) -.1434(10) .1151(7) .148(15) 1.00000 Uani
C40b -.2071(14) -.2606(8) .2898(5) .094(9) 1.00000 Uani
O1c -.0850(5) .0544(4) .27333(19) .044(4) 1.00000 Uani
O2c -.1562(5) .2234(4) .0389(3) .048(4) 1.00000 Uani
N1c .0494(7) .1048(5) .2553(3) .047(5) 1.00000 Uani
N2c -.0239(6) .1171(4) .3570(3) .034(4) 1.00000 Uani
N3c -.1613(7) .0953(5) .4001(3) .045(4) 1.00000 Uani
N4c -.0724(8) .1517(5) .4666(3) .054(5) 1.00000 Uani
N5c -.2073(7) .2489(5) .1013(3) .050(5) 1.00000 Uani
N6c -.0592(6) .3447(5) .0472(3) .036(4) 1.00000 Uani
N7c .0580(6) .3576(4) -.0065(3) .036(4) 1.00000 Uani
N8c .1155(7) .4656(4) .0141(3) .042(4) 1.00000 Uani
C1c -.0580(7) .1012(6) .1837(3) .044(5) 1.00000 Uani
C2c -.1322(10) .0611(6) .1480(4) .062(6) 1.00000 Uani
C3c -.1919(9) .0881(7) .1223(4) .058(6) 1.00000 Uani
C4c -.1800(8) .1536(6) .1302(4) .049(6) 1.00000 Uani
C5c -.1070(9) .1927(6) .1653(4) .053(6) 1.00000 Uani
C6c -.0471(8) .1672(6) .1908(4) .049(6) 1.00000 Uani
C7c .0082(8) .0715(6) .2083(4) .051(6) 1.00000 Uani
C8c -.0020(8) .0924(5) .2844(3) .038(5) 1.00000 Uani
C9c .0390(7) .1258(5) .3334(4) .041(5) 1.00000 Uani
C10c .1357(8) .1606(6) .3495(4) .055(6) 1.00000 Uani
C11c .1643(9) .1861(7) .3946(4) .070(7) 1.00000 Uani
C12c .0987(9) .1788(6) .4206(4) .059(6) 1.00000 Uani
C13c .0036(8) .1442(5) .4009(3) .044(5) 1.00000 Uani
C14c -.0730(9) .1308(5) .4228(3) .046(5) 1.00000 Uani
C15c -.2197(8) .0936(6) .4302(3) .046(5) 1.00000 Uani
C16c -.3164(9) .0631(6) .4250(4) .050(6) 1.00000 Uani
C17c -.3547(10) .0681(7) .4605(4) .062(7) 1.00000 Uani
C18c -.2973(11) .1019(8) .5004(5) .074(8) 1.00000 Uani
C19c -.2024(11) .1332(7) .5088(4) .073(7) 1.00000 Uani
C20c -.1652(9) .1276(7) .4717(4) .057(6) 1.00000 Uani
C21c -.2478(9) .1813(7) .1007(4) .061(7) 1.00000 Uani
C22c -.1647(8) .2659(6) .0701(3) .044(5) 1.00000 Uani
C23c -.1213(8) .3351(6) .0733(3) .040(5) 1.00000 Uani
C24c -.1411(9) .3857(7) .0990(3) .051(6) 1.00000 Uani
C25c -.0940(8) .4473(6) .0997(3) .045(6) 1.00000 Uani
C26c -.0277(8) .4585(6) .0750(3) .048(5) 1.00000 Uani
C27c -.0107(7) .4061(6) .0490(3) .037(5) 1.00000 Uani
C28c .0564(7) .4111(6) .0194(3) .038(5) 1.00000 Uani
C29c .1283(7) .3789(6) -.0302(3) .038(5) 1.00000 Uani
C30c .1591(9) .3413(6) -.0626(3) .046(5) 1.00000 Uani
C31c .2278(9) .3773(7) -.0805(4) .053(6) 1.00000 Uani
C32c .2619(9) .4453(7) -.0663(4) .055(6) 1.00000 Uani
C33c .2333(9) .4805(6) -.0352(4) .056(6) 1.00000 Uani
C34c .1629(8) .4446(6) -.0175(3) .040(5) 1.00000 Uani
C35c .0073(10) .1927(7) .5036(4) .065(7) 1.00000 Uani
C36c .0161(11) .2643(9) .5046(5) .097(9) 1.00000 Uani
C37c -.4614(11) .0361(9) .4554(5) .089(9) 1.00000 Uani
C38c .1455(9) .5344(6) .0384(4) .052(6) 1.00000 Uani
C39c .2159(9) .5441(7) .0823(4) .064(6) 1.00000 Uani
C40c .2657(11) .3437(8) -.1159(4) .078(8) 1.00000 Uani
S1d .1652(3) .17294(19) -.01701(14) .076(2) 1.00000 Uani
O1d .1004(6) .2117(4) -.0200(3) .055(4) 1.00000 Uani
O2d .2177(12) .1808(9) .0338(4) .175(12) 1.00000 Uani
O3d .1389(8) .1114(5) -.0394(6) .133(8) 1.00000 Uani
C1d .2722(14) .2192(11) -.0306(6) .102(11) 1.00000 Uani
F1d .3020(7) .2788(5) -.0049(5) .137(7) 1.00000 Uani
F2d .3422(6) .1900(5) -.0219(4) .129(7) 1.00000 Uani
F3d .2431(9) .2162(6) -.0740(3) .131(8) 1.00000 Uani
S1e .1241(3) .66647(16) .39599(10) .0571(15) 1.00000 Uani
O1e .1769(5) .6353(4) .3694(2) .043(4) 1.00000 Uani
O2e .0710(8) .6244(5) .4183(4) .097(6) 1.00000 Uani
O3e .1754(8) .7305(5) .4204(3) .090(6) 1.00000 Uani
C1e .0314(12) .6793(9) .3551(6) .081(9) 1.00000 Uani
F1e -.0249(9) .7063(7) .3713(5) .158(9) 1.00000 Uani
F2e -.0219(7) .6222(6) .3277(4) .136(7) 1.00000 Uani
F3e .0702(8) .7152(6) .3304(4) .116(7) 1.00000 Uani
S1f -.4563(3) .04295(18) .30693(9) .0601(15) 1.00000 Uani
O1f -.3531(5) .0519(4) .3207(3) .051(4) 1.00000 Uani
O2f -.5096(6) .0081(5) .3323(3) .074(5) 1.00000 Uani
O3f -.4926(7) .0260(6) .2608(3) .104(6) 1.00000 Uani
C1f -.4623(11) .1265(8) .3249(5) .072(8) 1.00000 Uani
F1f -.4256(7) .1492(5) .3678(4) .116(6) 1.00000 Uani
F2f -.4141(8) .1656(6) .3047(4) .127(7) 1.00000 Uani
F3f -.5516(7) .1298(6) .3161(4) .115(6) 1.00000 Uani
S1g -.0012(6) -.0243(4) .3697(3) .158(6) .75000 Uani
O1g -.0861(9) -.0233(6) .3410(5) .043(6) .75000 Uani
O2g .0117(14) .0134(8) .4164(5) .154(12) .75000 Uani
O3g .0858(12) .0001(10) .3531(8) .23(3) .75000 Uani
C1g -.0055(9) -.1023(7) .3724(4) .108(8) .75000 Uiso
F1g -.0804(12) -.1266(8) .3868(5) .157(12) .75000 Uani
F2g -.0126(12) -.1380(8) .3331(5) .152(11) .75000 Uani
F3g .0752(13) -.1021(9) .3996(6) .174(13) .75000 Uani
S1g' -.0579(7) -.0446(5) .3852(3) .028(3) .25000 Uiso
O1g' -.106(2) -.0235(16) .3497(9) .032(12) .25000 Uiso
O2g' -.1171(18) -.1024(13) .3901(9) .061(11) .25000 Uiso
O3g' -.0326(17) .0029(14) .4239(9) .045(10) .25000 Uiso
C1g' .0544(15) -.0572(10) .3732(7) .037(9) .25000 Uiso
F1g' .036(3) -.1022(17) .3389(12) .123(19) .25000 Uiso
F2g' .107(3) -.0029(16) .3664(12) .092(13) .25000 Uiso
F3g' .104(3) -.072(2) .4068(13) .118(19) .25000 Uiso
S1h .0719(4) .65792(19) .14636(10) .0758(19) 1.00000 Uani
O1h .0252(10) .5945(5) .1451(4) .122(7) 1.00000 Uani
O2h .1310(15) .6649(9) .1170(5) .183(13) 1.00000 Uani
O3h .0175(8) .7047(5) .1475(3) .084(5) 1.00000 Uani
C1h .1516(15) .6832(11) .2025(7) .102(6) 1.00000 Uiso
F1h .2108(9) .6441(6) .2031(4) .152(8) 1.00000 Uani
F2h .2041(10) .7406(7) .2086(5) .206(10) 1.00000 Uani
F3h .1034(10) .6774(6) .2311(3) .145(8) 1.00000 Uani
S1i .6282(3) .32464(17) .00073(10) .0554(15) 1.00000 Uani
O1i .7247(6) .3493(4) -.0041(3) .061(4) 1.00000 Uani
O2i .6048(8) .3672(6) .0331(3) .092(6) 1.00000 Uani
O3i .5968(9) .2577(6) -.0006(4) .113(8) 1.00000 Uani
C1i .5554(12) .3334(10) -.0472(6) .088(5) 1.00000 Uiso
F1i .5693(7) .3933(6) -.0510(4) .128(7) 1.00000 Uani
F2i .4618(7) .3046(8) -.0534(5) .175(9) 1.00000 Uani
F3i .5782(8) .3046(7) -.0833(3) .145(7) 1.00000 Uani
S1j -.2520(3) .35470(16) .21173(9) .0510(14) 1.00000 Uani
O1j -.2604(11) .3444(9) .1680(4) .269(16) 1.00000 Uani
O2j -.1868(8) .4120(7) .2357(5) .170(9) 1.00000 Uani
O3j -.2324(13) .3052(9) .2245(6) .29(3) 1.00000 Uani
C1j -.3674(8) .3564(7) .2213(4) .132(7) 1.00000 Uiso
F3j -.3864(11) .4049(9) .2141(9) .256(16) 1.00000 Uani
F1j -.3643(12) .3560(14) .2617(6) .41(3) 1.00000 Uani
F2j -.4333(9) .3070(11) .1969(5) .294(15) 1.00000 Uani
S1k .3042(3) .2904(3) .55340(12) .086(3) 1.00000 Uani
O1k .2840(13) .3578(9) .5561(6) .143(7) .70000 Uiso
O2k .4027(10) .3028(7) .5610(4) .086(4) .70000 Uiso
O3k .2507(12) .2459(9) .5177(6) .142(7) .70000 Uiso
C1k .2694(8) .2714(6) .6008(4) .186(11) 1.00000 Uiso
F1k .2930(18) .2152(13) .6072(8) .301(16) .70000 Uiso
F2k .3220(11) .3219(9) .6373(5) .134(6) .70000 Uiso
F3k .1763(10) .2595(8) .5970(4) .108(5) .70000 Uiso
O1k' .3714(17) .3524(11) .5625(6) .068(8) .30000 Uiso
O2k' .356(3) .2435(15) .5410(9) .36(6) .30000 Uiso
O3k' .2243(12) .2807(10) .5141(5) .033(5) .30000 Uiso
F1k' .3432(15) .2880(14) .6338(7) .080(8) .30000 Uiso
F2k' .208(3) .3065(17) .6102(9) .159(16) .30000 Uiso
F3k' .225(3) .2071(16) .5929(9) .28(4) .30000 Uiso
S1l .2673(2) .20779(15) .22745(8) .0470(13) 1.00000 Uani
O1l .2512(6) .1843(5) .2661(3) .061(4) 1.00000 Uani
O2l .2972(9) .2761(5) .2330(3) .094(6) 1.00000 Uani
O3l .1962(7) .1734(5) .1879(3) .082(5) 1.00000 Uani
C1l .3747(13) .1874(10) .2179(6) .094(5) 1.00000 Uiso
F1l .3646(10) .1259(7) .2147(4) .150(8) 1.00000 Uani
F2l .4472(7) .2186(7) .2511(4) .156(8) 1.00000 Uani
F3l .3898(9) .2032(7) .1811(4) .160(9) 1.00000 Uani
N1m .3782(6) .6802(5) .4168(3) .048(5) 1.00000 Uani
C1m .4186(9) .7301(7) .4428(5) .063(6) 1.00000 Uani
C2m .4681(12) .7880(8) .4738(6) .108(9) 1.00000 Uani
N1n -.2869(8) -.0501(6) .3513(3) .059(6) 1.00000 Uani
C1n -.3313(10) -.0845(7) .3658(4) .058(7) 1.00000 Uani
C2n -.3921(14) -.1268(9) .3875(6) .114(10) 1.00000 Uani
N1o .4263(14) .4369(9) .0360(6) .147(7) 1.00000 Uiso
C1o .4142(14) .4360(10) .0804(7) .109(6) 1.00000 Uiso
C2o .4159(16) .4354(11) .1139(8) .133(7) 1.00000 Uiso
N1p .3273(15) .0745(9) .4955(6) .140(6) 1.00000 Uiso
C1p .2575(15) .0615(9) .5042(6) .104(6) 1.00000 Uiso
C2p .1648(15) .0458(10) .5127(7) .123(7) 1.00000 Uiso
N1q .4166(15) .2066(11) .4130(7) .162(7) 1.00000 Uiso
C1q .3761(16) .1477(12) .4029(7) .124(7) 1.00000 Uiso
C2q .3349(16) .0820(12) .3934(7) .129(7) 1.00000 Uiso
N1r -.2962(13) .3832(8) .3692(5) .119(5) 1.00000 Uiso
C1r -.3731(14) .3553(9) .3651(6) .094(5) 1.00000 Uiso
C2r -.4716(16) .3248(11) .3576(7) .127(7) 1.00000 Uiso
N1s .5555(9) -.0088(7) .0630(4) .086(4) 1.00000 Uiso
C1s .4965(10) -.0513(7) .0408(5) .070(4) 1.00000 Uiso
C2s .4226(12) -.1049(9) .0104(6) .097(5) 1.00000 Uiso
N1t .5020(11) .1636(8) .1025(5) .109(5) 1.00000 Uiso
C1t .4900(12) .2111(9) .0971(5) .086(5) 1.00000 Uiso
C2t .4658(17) .2675(12) .0882(7) .141(8) 1.00000 Uiso
N1u -.1109(15) .3603(10) .4566(6) .150(7) 1.00000 Uiso
C1u -.1805(14) .3348(9) .4634(6) .100(5) 1.00000 Uiso
C2u -.2625(15) .3031(10) .4735(6) .118(6) 1.00000 Uiso
N1v -.4329(10) .5067(7) .3457(4) .089(4) 1.00000 Uiso
C1v -.3592(13) .5166(8) .3387(5) .086(5) 1.00000 Uiso
C2v -.2602(19) .5323(12) .3314(8) .157(9) 1.00000 Uiso
N1x -.3514(19) .5750(12) .2107(8) .186(9) 1.00000 Uiso
C1x -.276(3) .5720(12) .2104(8) .145(8) 1.00000 Uiso
C2x -.173(3) .5754(14) .2102(9) .181(10) 1.00000 Uiso
O1w -.1627(5) .2857(4) -.04359(19) .048(4) 1.00000 Uani
O2w -.0449(6) .2250(4) -.08339(19) .049(4) 1.00000 Uani
O3w .4605(5) .5842(4) .3845(2) .048(4) 1.00000 Uani
O4w .0342(8) -.1000(6) .1135(4) .102(7) 1.00000 Uani
O5w .0810(19) -.0706(13) .2090(8) .127(9) .50000 Uiso
O6w -.0927(15) -.1182(11) .1869(7) .098(7) .50000 Uiso
H01a .17221 .21557 .13866 .04000 1.00000 Uiso
H05a -.05790 .46129 .25928 .04000 1.00000 Uiso
H2a .07420 .29312 .17868 .04000 1.00000 Uiso
H3a .00070 .36765 .21107 .04000 1.00000 Uiso
H5a .17397 .51491 .17830 .04000 1.00000 Uiso
H6a .24311 .44099 .14113 .04000 1.00000 Uiso
H71a .23699 .32967 .11120 .04000 1.00000 Uiso
H72a .27669 .31767 .15858 .04000 1.00000 Uiso
H10a .10013 .12114 .11821 .04000 1.00000 Uiso
H11a .00810 .01248 .08420 .04000 1.00000 Uiso
H12a -.11176 -.00919 .01849 .04000 1.00000 Uiso
H16a -.23880 .18884 -.10938 .04000 1.00000 Uiso
H18a -.42721 .01506 -.18175 .04000 1.00000 Uiso
H19a -.37092 -.03938 -.13062 .04000 1.00000 Uiso
H211a .04401 .54265 .22307 .04000 1.00000 Uiso
H212a -.03212 .47505 .19629 .04000 1.00000 Uiso
H24a -.09477 .45115 .31691 .04000 1.00000 Uiso
H25a -.11341 .43601 .38716 .04000 1.00000 Uiso
H26a .02226 .45936 .44550 .04000 1.00000 Uiso
H30a .48288 .62357 .47162 .04000 1.00000 Uiso
H32a .51659 .54513 .57904 .04000 1.00000 Uiso
H33a .35616 .47983 .55736 .04000 1.00000 Uiso
H351a -.28544 -.07250 -.07788 .04000 1.00000 Uiso
H352a -.19183 -.05625 -.03838 .04000 1.00000 Uiso
H361a -.27548 -.02038 .01083 .04000 1.00000 Uiso
H362a -.36909 -.03664 -.02867 .04000 1.00000 Uiso
H363a -.33059 -.09394 -.01410 .04000 1.00000 Uiso
H371a -.38021 .18178 -.17220 .04000 1.00000 Uiso
H372a -.33383 .14346 -.20549 .04000 1.00000 Uiso
H373a -.44002 .11248 -.20232 .04000 1.00000 Uiso
H381a .11505 .40541 .46902 .04000 1.00000 Uiso
H382a .20649 .40420 .50481 .04000 1.00000 Uiso
H391a .17870 .48534 .55582 .04000 1.00000 Uiso
H392a .08725 .48654 .52003 .04000 1.00000 Uiso
H393a .08483 .42474 .54053 .04000 1.00000 Uiso
H401a .63813 .64285 .51834 .04000 1.00000 Uiso
H402a .62137 .66791 .56558 .04000 1.00000 Uiso
H403a .65587 .60355 .55534 .04000 1.00000 Uiso
H01b .30645 .34388 .28234 .04000 1.00000 Uiso
H05b -.24572 .24784 .26369 .04000 1.00000 Uiso
H2b .10814 .30890 .26934 .04000 1.00000 Uiso
H3b -.05790 .28731 .26468 .04000 1.00000 Uiso
H5b -.00526 .30539 .39729 .04000 1.00000 Uiso
H6b .15822 .32755 .40199 .04000 1.00000 Uiso
H71b .29199 .35497 .36955 .04000 1.00000 Uiso
H72b .26882 .28816 .33375 .04000 1.00000 Uiso
H10b .37907 .39151 .24503 .04000 1.00000 Uiso
H11b .44465 .45822 .20107 .04000 1.00000 Uiso
H12b .45579 .56694 .21620 .04000 1.00000 Uiso
H16b .27652 .74494 .36163 .04000 1.00000 Uiso
H18b .40196 .88790 .30460 .04000 1.00000 Uiso
H19b .46613 .81778 .26337 .04000 1.00000 Uiso
H211b -.18991 .27493 .35079 .04000 1.00000 Uiso
H212b -.15638 .32400 .32114 .04000 1.00000 Uiso
H24b -.33334 .18308 .20945 .04000 1.00000 Uiso
H25b -.42151 .09552 .14670 .04000 1.00000 Uiso
H26b -.41634 -.00877 .14851 .04000 1.00000 Uiso
H30b -.21462 -.13730 .30732 .04000 1.00000 Uiso
H32b -.29691 -.29705 .20381 .04000 1.00000 Uiso
H33b -.35226 -.23895 .15538 .04000 1.00000 Uiso
H351b .54195 .73178 .24453 .04000 1.00000 Uiso
H352b .53035 .65565 .23837 .04000 1.00000 Uiso
H361b .39120 .63317 .18135 .04000 1.00000 Uiso
H362b .40281 .70930 .18752 .04000 1.00000 Uiso
H363b .47903 .67849 .16862 .04000 1.00000 Uiso
H371b .23251 .84830 .36573 .04000 1.00000 Uiso
H372b .33856 .88957 .39162 .04000 1.00000 Uiso
H373b .28938 .90515 .34712 .04000 1.00000 Uiso
H381b -.34515 -.07043 .12749 .04000 1.00000 Uiso
H382b -.32109 -.13876 .12210 .04000 1.00000 Uiso
H391b -.45800 -.14865 .08130 .04000 1.00000 Uiso
H392b -.49278 -.11680 .12631 .04000 1.00000 Uiso
H393b -.46656 -.18902 .12204 .04000 1.00000 Uiso
H401b -.16017 -.23075 .31527 .04000 1.00000 Uiso
H402b -.25854 -.28712 .29948 .04000 1.00000 Uiso
H403b -.17590 -.28853 .27391 .04000 1.00000 Uiso
H01c .11390 .13559 .26485 .04000 1.00000 Uiso
H05c -.21128 .28275 .12518 .04000 1.00000 Uiso
H2c -.14064 .01431 .14154 .04000 1.00000 Uiso
H3c -.24412 .05932 .09793 .04000 1.00000 Uiso
H5c -.09815 .23940 .17162 .04000 1.00000 Uiso
H6c .00514 .19638 .21492 .04000 1.00000 Uiso
H71c -.02806 .02631 .20645 .04000 1.00000 Uiso
H72c .06091 .07080 .19363 .04000 1.00000 Uiso
H10c .17998 .16530 .33004 .04000 1.00000 Uiso
H11c .23247 .20981 .40835 .04000 1.00000 Uiso
H12c .11975 .19751 .45239 .04000 1.00000 Uiso
H16c -.35599 .03719 .39587 .04000 1.00000 Uiso
H18c -.32742 .10452 .52588 .04000 1.00000 Uiso
H19c -.16299 .15761 .53831 .04000 1.00000 Uiso
H211c -.25077 .15137 .07355 .04000 1.00000 Uiso
H212c -.31125 .17253 .10760 .04000 1.00000 Uiso
H24c -.18996 .37761 .11639 .04000 1.00000 Uiso
H25c -.10710 .48432 .11778 .04000 1.00000 Uiso
H26c .00819 .50372 .07579 .04000 1.00000 Uiso
H30c .13502 .29484 -.07235 .04000 1.00000 Uiso
H32c .30867 .46845 -.08063 .04000 1.00000 Uiso
H33c .25893 .52824 -.02524 .04000 1.00000 Uiso
H351c -.00836 .18329 .53136 .04000 1.00000 Uiso
H352c .06640 .18307 .50080 .04000 1.00000 Uiso
H361c .03038 .27191 .47769 .04000 1.00000 Uiso
H362c -.04438 .27212 .50824 .04000 1.00000 Uiso
H363c .06836 .28997 .53009 .04000 1.00000 Uiso
H371c -.49677 .02999 .42471 .04000 1.00000 Uiso
H372c -.46932 -.00588 .46294 .04000 1.00000 Uiso
H373c -.48655 .06360 .47505 .04000 1.00000 Uiso
H381c .17466 .56124 .02097 .04000 1.00000 Uiso
H382c .08786 .54615 .04466 .04000 1.00000 Uiso
H391c .18647 .51768 .10002 .04000 1.00000 Uiso
H392c .27327 .53278 .07633 .04000 1.00000 Uiso
H393c .23580 .59045 .09839 .04000 1.00000 Uiso
H401c .26941 .30201 -.11094 .04000 1.00000 Uiso
H402c .22254 .33774 -.14452 .04000 1.00000 Uiso
H403c .32958 .36997 -.11538 .04000 1.00000 Uiso
H21m .42116 .80449 .48879 .04000 1.00000 Uiso
H22m .51644 .78158 .49574 .04000 1.00000 Uiso
H23m .49591 .82081 .45916 .04000 1.00000 Uiso
H21n -.46027 -.13109 .37349 .04000 1.00000 Uiso
H22n -.38029 -.16829 .38323 .04000 1.00000 Uiso
H23n -.37824 -.10521 .41822 .04000 1.00000 Uiso
H21o .39958 .47633 .12916 .04000 1.00000 Uiso
H22o .36563 .39387 .11548 .04000 1.00000 Uiso
H23o .48434 .43543 .12996 .04000 1.00000 Uiso
H21p .11409 .03783 .48400 .04000 1.00000 Uiso
H23p .15628 .08284 .53328 .04000 1.00000 Uiso
H22p .15235 .00714 .52407 .04000 1.00000 Uiso
H21q .26940 .06949 .37125 .04000 1.00000 Uiso
H22q .37474 .05872 .37871 .04000 1.00000 Uiso
H23q .32430 .06643 .41897 .04000 1.00000 Uiso
H21r -.50535 .35594 .35959 .04000 1.00000 Uiso
H22r -.49199 .29665 .32672 .04000 1.00000 Uiso
H23r -.48104 .29699 .37793 .04000 1.00000 Uiso
H21s .38015 -.08661 -.00985 .04000 1.00000 Uiso
H22s .45095 -.13182 -.00772 .04000 1.00000 Uiso
H23s .38298 -.12973 .02577 .04000 1.00000 Uiso
H21t .52089 .29261 .08123 .04000 1.00000 Uiso
H22t .41024 .25308 .06486 .04000 1.00000 Uiso
H23t .45420 .28910 .11573 .04000 1.00000 Uiso
H21u -.31824 .31762 .45974 .04000 1.00000 Uiso
H22u -.27634 .25686 .46202 .04000 1.00000 Uiso
H23u -.25591 .31251 .50511 .04000 1.00000 Uiso
H21v -.22017 .56975 .35634 .04000 1.00000 Uiso
H22v -.23594 .49385 .33680 .04000 1.00000 Uiso
H23v -.26056 .53926 .30446 .04000 1.00000 Uiso
H21x -.16936 .53047 .19406 .04000 1.00000 Uiso
H22x -.14668 .61049 .19390 .04000 1.00000 Uiso
H23x -.13195 .58740 .24243 .04000 1.00000 Uiso
H11w -.16669 .30184 -.07011 .04000 1.00000 Uiso
H12w -.21414 .29261 -.03010 .04000 1.00000 Uiso
H21w -.01480 .19499 -.09807 .04000 1.00000 Uiso
H22w -.03056 .26497 -.09288 .04000 1.00000 Uiso
H31w .50243 .62868 .39478 .04000 1.00000 Uiso
H32w .49768 .55508 .37485 .04000 1.00000 Uiso
H41w -.00430 -.12628 .12972 .04000 1.00000 Uiso
H42w -.00872 -.08677 .09166 .04000 1.00000 Uiso

loop_
_atom_site_aniso_label
_atom_site_aniso_U_11
_atom_site_aniso_U_22
_atom_site_aniso_U_33
_atom_site_aniso_U_12
_atom_site_aniso_U_13
_atom_site_aniso_U_23
Eu1 .0458(4) .0324(4) .0250(3) .0145(3) .0054(3) .0058(3)
Eu2 .0285(3) .0366(4) .0242(3) .0050(3) .00342(19) .0059(3)
Eu3 .0393(4) .0346(4) .0264(3) .0068(3) .0055(3) .0045(3)
O1a .053(5) .039(5) .035(4) .015(4) -.004(3) .005(4)
O2a .038(5) .046(5) .025(3) .007(4) .004(3) .005(3)
N1a .046(6) .044(6) .043(5) .014(5) .005(4) .009(4)
N2a .044(5) .038(6) .032(4) .015(4) .009(4) .009(4)
N3a .057(6) .031(6) .030(4) .011(5) .002(4) .009(4)
N4a .051(6) .040(6) .042(5) .005(5) .004(4) .000(5)
N5a .033(5) .053(6) .025(4) .010(4) -.004(4) .001(4)
N6a .034(5) .027(5) .027(4) .006(4) .006(4) .008(4)
N7a .038(5) .039(6) .025(4) .008(4) .005(4) .010(4)
N8a .039(5) .050(6) .031(4) .014(5) .015(4) .009(4)
C1a .039(7) .045(8) .030(5) .011(5) -.004(5) .012(5)
C2a .072(9) .032(7) .070(8) .014(6) .030(7) .017(6)
C3a .072(9) .069(10) .054(7) .014(7) .037(7) .005(7)
C4a .041(7) .038(7) .028(5) -.002(5) .006(5) .007(5)
C5a .062(8) .040(8) .071(8) .015(6) .028(7) .020(6)
C6a .058(8) .047(8) .061(7) .013(6) .035(6) .014(6)
C7a .044(7) .048(7) .029(5) .005(6) .004(5) .007(5)
C8a .043(7) .038(7) .027(5) .009(5) .001(5) .009(5)
C9a .044(7) .044(7) .032(5) .019(5) .009(5) .007(5)
C10a .050(7) .043(8) .043(6) .018(6) .003(5) .015(6)
C11a .056(8) .046(8) .056(7) .019(6) -.000(6) .023(6)
C12a .055(8) .044(8) .044(6) .013(6) .004(5) .012(6)
C13a .047(7) .038(7) .036(5) .010(6) .017(5) .009(5)
C14a .046(7) .029(7) .037(5) .012(5) .011(5) .006(5)
C15a .057(8) .042(8) .032(5) .003(6) -.005(5) .001(5)
C16a .068(9) .040(8) .057(7) -.000(6) -.012(6) .018(6)
C17a .090(10) .068(11) .042(7) .004(8) -.005(7) .020(7)
C18a .082(10) .069(11) .044(7) -.011(8) -.019(6) .022(7)
C19a .101(11) .040(9) .063(8) -.010(7) -.002(8) .010(7)
C20a .064(8) .031(7) .033(5) -.002(6) .008(5) .007(5)
C21a .054(7) .052(8) .035(5) .025(6) -.006(5) .007(5)
C22a .032(6) .039(7) .028(5) .007(5) .006(4) .004(5)
C23a .038(6) .026(6) .028(5) .002(5) .009(4) -.004(4)
C24a .029(6) .039(7) .037(5) .001(5) .010(5) -.005(5)
C25a .040(7) .038(7) .050(6) .008(5) .012(5) .010(5)
C26a .035(6) .049(7) .032(5) .005(5) .012(5) .005(5)
C27a .041(6) .040(7) .023(5) .010(5) .012(4) .002(4)
C28a .039(6) .041(7) .025(5) .021(5) .012(4) .011(4)
C29a .038(6) .046(7) .024(5) .015(5) .005(4) .005(5)
C30a .041(7) .049(7) .031(5) .007(5) .005(5) .008(5)
C31a .048(7) .065(9) .022(5) .018(6) -.004(5) -.004(5)
C32a .060(9) .094(11) .033(6) .026(8) .008(6) .005(6)
C33a .054(8) .084(10) .034(6) .022(7) .009(5) .022(6)
C34a .049(7) .047(7) .026(5) .022(6) .005(5) .011(5)
C35a .068(9) .039(8) .055(7) .012(6) -.003(6) .014(6)
C36a .062(10) .068(11) .126(12) .017(8) .025(9) .056(9)
C37a .104(13) .095(13) .062(8) -.012(10) -.037(8) .019(8)
C38a .067(8) .054(8) .046(6) .026(7) .021(6) .023(6)
C39a .075(9) .089(11) .042(6) .021(8) .032(6) .023(6)
C40a .055(8) .100(11) .030(6) .010(7) -.008(5) .000(6)
O1b .050(5) .037(5) .028(3) .022(4) .014(3) .008(3)
O2b .051(5) .034(5) .044(4) -.003(4) .004(4) .007(4)
N1b .043(6) .045(7) .035(4) .014(5) .010(4) .011(4)
N2b .031(5) .037(6) .017(4) .002(4) -.004(3) -.004(4)
N3b .042(6) .045(7) .036(5) .005(4) .010(4) .013(4)
N4b .051(6) .064(7) .038(5) .001(5) .015(4) .026(5)
N5b .038(6) .030(6) .066(6) -.004(4) .001(5) .004(5)
N6b .039(5) .042(6) .030(4) .015(4) .008(4) .009(4)
N7b .032(5) .036(6) .036(4) .010(4) .004(4) .004(4)
N8b .091(8) .044(7) .033(5) .021(6) .004(5) .004(5)
C1b .051(7) .036(7) .033(5) .012(5) .002(5) .005(5)
C2b .051(8) .080(10) .035(6) .013(7) .014(5) .012(6)
C3b .054(8) .066(9) .042(6) .007(7) .003(6) .007(6)
C4b .043(7) .028(7) .054(7) .005(5) .012(5) .006(5)
C5b .056(8) .059(8) .033(6) .017(6) .017(5) .002(5)
C6b .046(8) .056(8) .033(6) .011(6) -.001(5) .005(5)
C7b .048(7) .042(7) .047(6) .020(6) .011(5) .016(5)
C8b .025(6) .043(7) .035(5) .009(5) .000(4) .014(5)
C9b .030(6) .061(8) .030(5) .013(5) .005(4) .019(5)
C10b .064(8) .043(7) .037(5) .019(6) .020(5) .011(5)
C11b .082(10) .069(10) .051(7) .038(8) .033(7) .022(7)
C12b .083(10) .065(10) .057(7) .029(7) .045(7) .034(7)
C13b .044(7) .057(8) .023(5) .012(6) .006(5) .014(5)
C14b .056(7) .040(7) .034(5) .015(6) .013(5) .018(5)
C15b .042(7) .037(7) .041(6) -.002(5) -.001(5) .022(5)
C16b .063(8) .046(8) .051(6) .019(6) .013(6) .007(6)
C17b .093(11) .055(11) .065(8) .009(8) .003(8) .022(7)
C18b .123(13) .031(8) .056(7) .018(8) .008(8) .017(7)
C19b .110(12) .045(9) .060(8) -.003(8) .022(8) .029(7)
C20b .062(8) .039(8) .036(6) .012(6) .007(5) .015(5)
C21b .056(8) .034(7) .071(8) .007(6) .015(6) -.006(6)
C22b .031(6) .052(9) .044(6) .010(5) .008(5) .016(6)
C23b .047(7) .037(8) .043(6) .007(5) .005(5) .012(5)
C24b .046(7) .047(8) .051(6) .008(6) .000(5) .027(6)
C25b .054(8) .059(9) .046(6) .020(6) -.002(5) .015(6)
C26b .064(8) .044(8) .028(5) .002(6) -.011(5) .004(5)
C27b .043(7) .035(7) .036(5) .003(5) .007(5) .007(5)
C28b .041(7) .053(8) .030(5) .015(5) .011(5) .008(5)
C29b .056(7) .032(7) .034(5) .011(5) .015(5) .004(5)
C30b .069(8) .050(8) .037(6) .026(6) .012(5) .005(6)
C31b .095(10) .056(9) .049(7) .032(8) .020(7) .018(6)
C32b .137(14) .049(9) .051(7) .038(9) .023(8) .006(7)
C33b .133(13) .049(9) .043(7) .033(8) .010(7) -.005(7)
C34b .086(9) .041(8) .035(6) .026(7) .012(6) .001(6)
C35b .114(12) .061(10) .060(8) -.001(8) .046(8) .017(7)
C36b .21(2) .092(13) .047(8) .048(13) .039(10) .037(8)
C37b .157(16) .030(9) .112(12) .030(9) .037(11) .015(9)
C38b .20(2) .058(10) .046(8) .058(12) -.033(10) -.020(7)
C39b .25(3) .095(16) .086(12) .066(17) -.014(15) .015(11)
C40b .166(17) .062(10) .074(9) .052(10) .050(10) .017(8)
O1c .036(5) .060(6) .030(4) .005(4) .004(3) .012(4)
O2c .050(5) .056(5) .041(4) .018(4) .017(4) .012(4)
N1c .053(6) .058(7) .036(5) .018(5) .014(4) .021(5)
N2c .052(6) .025(5) .028(4) .012(4) .009(4) .012(4)
N3c .052(6) .050(6) .036(5) .018(5) .019(4) .006(4)
N4c .080(8) .046(6) .029(4) .019(5) .004(5) .002(4)
N5c .041(6) .070(8) .046(5) .016(5) .012(4) .029(5)
N6c .042(5) .040(6) .027(4) .012(5) .007(4) .010(4)
N7c .039(5) .036(6) .038(4) .019(4) .007(4) .007(4)
N8c .052(6) .030(6) .041(5) .008(5) .009(4) .007(4)
C1c .033(6) .060(9) .034(5) .004(6) .011(5) .004(5)
C2c .074(9) .046(8) .060(7) .013(7) .009(7) .009(6)
C3c .055(8) .060(9) .043(6) .003(7) -.004(6) .004(6)
C4c .044(7) .059(9) .041(6) .009(6) .009(5) .014(6)
C5c .056(8) .044(8) .052(6) .007(6) .003(6) .013(6)
C6c .048(7) .046(8) .041(6) .007(6) -.003(5) .003(6)
C7c .053(8) .058(8) .044(6) .013(6) .022(6) .009(6)
C8c .040(7) .039(7) .037(5) .017(5) .004(5) .011(5)
C9c .020(6) .040(7) .053(6) .009(5) -.011(5) .008(5)
C10c .048(8) .065(9) .043(6) .002(6) .002(5) .019(6)
C11c .051(8) .070(10) .065(8) -.005(7) -.006(7) .005(7)
C12c .056(8) .066(9) .038(6) -.002(7) .006(6) .005(6)
C13c .053(7) .034(7) .036(5) .006(5) .003(5) .003(5)
C14c .068(8) .036(7) .026(5) .007(6) .007(5) .001(5)
C15c .058(8) .060(8) .021(5) .024(6) .008(5) .002(5)
C16c .056(8) .061(9) .045(6) .023(6) .026(6) .023(6)
C17c .079(10) .071(10) .045(7) .036(8) .018(6) .013(6)
C18c .070(10) .093(12) .068(9) .033(9) .033(8) .015(8)
C19c .097(12) .090(11) .027(6) .030(9) .013(6) -.000(6)
C20c .061(9) .074(10) .042(6) .028(7) .013(6) .017(6)
C21c .047(8) .091(11) .039(6) .007(7) .006(5) .021(6)
C22c .039(7) .065(9) .034(5) .021(6) .013(5) .017(6)
C23c .051(7) .048(8) .019(5) .017(6) .002(5) .009(5)
C24c .055(8) .082(10) .024(5) .043(7) .007(5) .006(6)
C25c .057(8) .053(8) .029(5) .032(6) .004(5) .002(5)
C26c .061(8) .047(8) .032(5) .023(6) .003(5) -.004(5)
C27c .036(6) .047(8) .029(5) .022(6) .003(4) .006(5)
C28c .036(6) .047(8) .036(5) .020(6) .006(5) .011(5)
C29c .040(6) .046(8) .033(5) .014(5) .012(5) .017(5)
C30c .069(8) .048(8) .038(5) .034(6) .028(6) .013(5)
C31c .052(8) .065(9) .046(6) .024(7) .015(6) .010(6)
C32c .052(8) .065(9) .050(7) .008(6) .018(6) .020(6)
C33c .053(8) .061(9) .043(6) .006(6) .006(6) .007(6)
C34c .040(7) .039(7) .042(6) .013(5) .011(5) .013(5)
C35c .087(10) .063(9) .033(6) .021(7) -.000(6) -.003(6)
C36c .081(11) .107(14) .074(9) .026(9) -.005(8) -.025(9)
C37c .086(12) .132(15) .090(10) .055(10) .062(9) .053(10)
C38c .058(8) .035(7) .058(7) .006(6) .014(6) .003(6)
C39c .058(8) .066(9) .052(7) .012(7) -.001(6) -.003(6)
C40c .098(11) .094(12) .054(7) .030(9) .041(7) .024(7)
S1d .071(3) .060(3) .123(3) .0381(19) .051(3) .037(3)
O1d .061(5) .060(6) .054(5) .036(5) .014(4) .018(4)
O2d .259(17) .32(3) .125(9) .253(17) .139(11) .163(12)
O3d .092(9) .043(7) .257(16) .022(6) .036(9) .016(9)
C1d .104(14) .127(18) .106(13) .069(13) .044(11) .040(12)
F1d .082(7) .071(7) .219(12) .008(5) -.035(7) .031(8)
F2d .054(6) .110(8) .252(13) .038(5) .037(7) .098(8)
F3d .188(11) .185(12) .093(7) .127(9) .071(7) .076(7)
S1e .075(3) .053(3) .0545(16) .0295(17) .0297(15) .0124(15)
O1e .043(5) .040(5) .044(4) .015(4) .009(3) .006(4)
O2e .134(10) .094(8) .104(7) .052(7) .087(7) .042(6)
O3e .129(9) .061(7) .072(6) .028(6) .028(6) -.011(5)
C1e .066(10) .084(13) .119(13) .048(10) .032(10) .043(11)
F1e .136(10) .203(13) .219(12) .137(10) .097(9) .080(10)
F2e .081(7) .134(10) .162(10) .030(7) -.029(7) .016(8)
F3e .115(8) .157(11) .119(7) .082(8) .034(6) .073(7)
S1f .0388(18) .081(3) .0514(16) .0066(16) .0079(13) .0091(16)
O1f .044(5) .061(6) .043(4) .015(4) .003(4) .007(4)
O2f .061(6) .070(7) .085(6) -.001(5) .029(5) .015(5)
O3f .053(6) .172(12) .061(6) .015(7) .004(5) -.007(6)
C1f .059(10) .091(12) .087(10) .041(9) .026(8) .037(9)
F1f .096(7) .101(8) .147(9) .048(6) .034(7) -.009(7)
F2f .115(8) .121(9) .210(11) .068(7) .093(8) .100(9)
F3f .073(6) .173(10) .148(8) .079(7) .052(6) .077(7)
S1g .129(7) .076(5) .213(9) .024(5) -.090(7) .039(6)
O1g .029(7) .049(8) .053(7) .016(6) .002(6) .020(6)
O2g .18(3) .122(15) .083(11) .024(15) -.082(14) -.022(11)
O3g .032(10) .19(3) .49(6) .008(12) .055(18) .15(3)
F1g .169(16) .196(19) .146(13) .063(14) .059(12) .100(13)
F2g .158(16) .157(16) .142(13) .091(14) .025(11) -.011(12)
F3g .186(18) .165(19) .166(15) .113(16) -.060(13) .050(13)
S1h .127(4) .058(3) .0400(16) .030(3) .0072(18) .0133(15)
O1h .194(13) .047(7) .076(7) .001(7) -.043(7) .014(6)
O2h .33(3) .238(19) .118(10) .219(18) .134(13) .129(11)
O3h .122(9) .071(7) .059(5) .040(6) .007(5) .010(5)
F1h .118(9) .130(10) .190(11) .017(8) -.023(8) .077(9)
F2h .168(12) .114(10) .240(15) -.050(9) -.081(11) .056(10)
F3h .218(13) .154(11) .056(5) .056(9) .022(7) .012(6)
S1i .056(2) .059(3) .0573(17) .0173(16) .0193(14) .0216(15)
O1i .043(5) .071(6) .074(5) .024(5) .016(4) .017(5)
O2i .095(8) .106(8) .083(6) .033(6) .046(6) .013(6)
O3i .151(11) .071(8) .151(10) .038(7) .069(9) .067(8)
F1i .104(8) .128(10) .159(9) .039(7) -.002(7) .082(8)
F2i .048(6) .242(15) .205(12) -.010(8) -.003(7) .081(11)
F3i .124(9) .181(12) .081(6) .003(8) -.017(6) .011(7)
S1j .0515(18) .058(3) .0425(14) .0164(15) .0055(12) .0139(14)
O1j .176(16) .45(4) .090(10) -.033(18) .075(11) -.041(14)
O2j .057(8) .165(14) .204(14) -.024(8) -.014(8) -.052(12)
O3j .35(4) .20(3) .33(3) .08(3) -.02(3) .19(3)
F3j .145(14) .205(17) .50(4) .126(13) .108(18) .14(2)
F1j .182(18) .84(7) .154(15) .09(3) .082(13) -.03(3)
F2j .080(9) .46(4) .209(15) -.075(14) .040(9) -.049(18)
S1k .047(3) .117(4) .086(3) .005(3) .0110(18) .034(3)
S1l .0519(18) .052(2) .0381(13) .0153(14) .0093(12) .0131(13)
O1l .056(5) .080(7) .043(4) .004(5) .017(4) .018(4)
O2l .188(11) .037(6) .064(6) .027(6) .053(6) .009(5)
O3l .078(7) .085(8) .058(5) -.010(6) -.015(5) .032(5)
F1l .193(12) .148(11) .159(10) .122(10) .070(9) .034(8)
F2l .045(6) .249(15) .166(10) .017(7) .005(6) .087(10)
F3l .170(11) .245(15) .113(8) .068(10) .110(8) .069(9)
N1m .032(5) .055(7) .049(5) -.001(5) .002(4) .018(5)
C1m .048(8) .060(9) .073(8) .008(7) .000(6) .015(7)
C2m .089(12) .073(11) .121(13) -.004(9) .015(10) -.036(10)
N1n .077(8) .061(8) .050(6) .018(6) .035(6) .019(5)
C1n .064(9) .066(10) .043(6) .016(7) .012(6) .013(7)
C2n .118(15) .105(15) .092(11) -.017(11) .019(10) .029(10)
O1w .049(5) .061(6) .032(4) .023(4) .002(3) .005(4)
O2w .078(6) .050(5) .029(4) .026(4) .018(4) .017(4)
O3w .029(4) .067(6) .042(4) .012(4) .005(3) .002(4)
O4w .119(9) .105(9) .091(7) .041(7) .036(7) .021(6)

loop_
_geom_bond_atom_site_label_1
_geom_bond_atom_site_label_2
_geom_bond_site_symmetry_1
_geom_bond_site_symmetry_2
_geom_bond_distance
Eu1 Eu2 . . 11.9977(8)
Eu1 Eu3 . . 12.3217(9)
Eu2 Eu3 . . 11.7933(9)
Eu1 O1a . . 2.384(6)
Eu1 N2a . . 2.601(9)
Eu1 N3a . . 2.553(8)
Eu1 O2c . . 2.411(8)
Eu1 N6c . . 2.621(9)
Eu1 N7c . . 2.577(8)
Eu1 O1d . . 2.461(9)
Eu1 O1w . . 2.405(8)
Eu1 O2w . . 2.415(6)
Eu2 O2a . . 2.392(6)
Eu2 N6a . . 2.577(8)
Eu2 N7a . . 2.586(8)
Eu2 O1b . . 2.422(8)
Eu2 N2b . . 2.594(8)
Eu2 N3b . . 2.564(9)
Eu2 O1e . . 2.416(8)
Eu2 N1m . . 2.537(8)
Eu2 O3w . . 2.409(7)
Eu3 O2b . . 2.385(8)
Eu3 N6b . . 2.595(8)
Eu3 N7b . . 2.556(7)
Eu3 O1c . . 2.383(8)
Eu3 N2c . . 2.595(7)
Eu3 N3c . . 2.532(8)
Eu3 O1f . . 2.401(8)
Eu3 O1g . . 2.456(14)
Eu3 O1g' . . 2.35(4)
Eu3 N1n . . 2.598(12)
O1a C8a . . 1.262(14)
O2a C22a . . 1.237(12)
N1a C7a . . 1.466(13)
N1a C8a . . 1.318(11)
N2a C9a . . 1.358(11)
N2a C13a . . 1.349(12)
N3a C14a . . 1.329(15)
N3a C15a . . 1.423(11)
N4a C14a . . 1.347(11)
N4a C20a . . 1.389(14)
N4a C35a . . 1.497(16)
N5a C21a . . 1.447(13)
N5a C22a . . 1.331(11)
N6a C23a . . 1.368(11)
N6a C27a . . 1.386(12)
N7a C28a . . 1.346(12)
N7a C29a . . 1.407(11)
N8a C28a . . 1.351(13)
N8a C34a . . 1.387(12)
N8a C38a . . 1.475(15)
C1a C2a . . 1.386(17)
C1a C6a . . 1.361(17)
C1a C7a . . 1.523(17)
C2a C3a . . 1.38(2)
C3a C4a . . 1.350(18)
C4a C5a . . 1.374(17)
C4a C21a . . 1.525(17)
C5a C6a . . 1.377(19)
C8a C9a . . 1.479(14)
C9a C10a . . 1.391(17)
C10a C11a . . 1.361(14)
C11a C12a . . 1.375(14)
C12a C13a . . 1.375(18)
C13a C14a . . 1.498(13)
C15a C16a . . 1.392(18)
C15a C20a . . 1.338(15)
C16a C17a . . 1.378(14)
C17a C18a . . 1.42(2)
C17a C37a . . 1.51(3)
C18a C19a . . 1.33(3)
C19a C20a . . 1.422(14)
C22a C23a . . 1.536(14)
C23a C24a . . 1.322(14)
C24a C25a . . 1.382(15)
C25a C26a . . 1.361(13)
C26a C27a . . 1.379(14)
C27a C28a . . 1.450(12)
C29a C30a . . 1.386(13)
C29a C34a . . 1.388(15)
C30a C31a . . 1.371(14)
C31a C32a . . 1.388(18)
C31a C40a . . 1.500(15)
C32a C33a . . 1.357(16)
C33a C34a . . 1.404(15)
C35a C36a . . 1.46(3)
C38a C39a . . 1.497(18)
O1b C8b . . 1.233(12)
O2b C22b . . 1.245(14)
N1b C7b . . 1.454(14)
N1b C8b . . 1.311(15)
N2b C9b . . 1.370(15)
N2b C13b . . 1.337(13)
N3b C14b . . 1.358(15)
N3b C15b . . 1.407(15)
N4b C14b . . 1.363(15)
N4b C20b . . 1.394(16)
N4b C35b . . 1.471(18)
N5b C21b . . 1.457(12)
N5b C22b . . 1.314(16)
N6b C23b . . 1.344(16)
N6b C27b . . 1.343(11)
N7b C28b . . 1.346(13)
N7b C29b . . 1.380(14)
N8b C28b . . 1.349(13)
N8b C34b . . 1.352(17)
N8b C38b . . 1.495(15)
C1b C2b . . 1.384(13)
C1b C6b . . 1.389(15)
C1b C7b . . 1.502(16)
C2b C3b . . 1.355(18)
C3b C4b . . 1.389(17)
C4b C5b . . 1.360(14)
C4b C21b . . 1.543(17)
C5b C6b . . 1.354(17)
C8b C9b . . 1.516(15)
C9b C10b . . 1.379(15)
C10b C11b . . 1.378(18)
C11b C12b . . 1.32(3)
C12b C13b . . 1.421(17)
C13b C14b . . 1.445(17)
C15b C16b . . 1.389(18)
C15b C20b . . 1.396(16)
C16b C17b . . 1.39(2)
C17b C18b . . 1.40(3)
C17b C37b . . 1.49(3)
C18b C19b . . 1.36(3)
C19b C20b . . 1.394(19)
C22b C23b . . 1.503(12)
C23b C24b . . 1.381(16)
C24b C25b . . 1.410(13)
C25b C26b . . 1.352(19)
C26b C27b . . 1.393(15)
C27b C28b . . 1.462(17)
C29b C30b . . 1.368(17)
C29b C34b . . 1.429(12)
C30b C31b . . 1.394(18)
C31b C32b . . 1.393(15)
C31b C40b . . 1.54(3)
C32b C33b . . 1.35(3)
C33b C34b . . 1.395(18)
C35b C36b . . 1.501(18)
C38b C39b . . 1.28(4)
O1c C8c . . 1.248(12)
O2c C22c . . 1.277(13)
N1c C7c . . 1.481(12)
N1c C8c . . 1.324(14)
N2c C9c . . 1.299(14)
N2c C13c . . 1.357(11)
N3c C14c . . 1.334(13)
N3c C15c . . 1.401(15)
N4c C14c . . 1.386(13)
N4c C20c . . 1.394(17)
N4c C35c . . 1.470(13)
N5c C21c . . 1.448(18)
N5c C22c . . 1.333(15)
N6c C23c . . 1.350(14)
N6c C27c . . 1.345(14)
N7c C28c . . 1.312(14)
N7c C29c . . 1.429(14)
N8c C28c . . 1.354(14)
N8c C34c . . 1.399(15)
N8c C38c . . 1.479(13)
C1c C2c . . 1.403(13)
C1c C6c . . 1.382(18)
C1c C7c . . 1.477(18)
C2c C3c . . 1.394(19)
C3c C4c . . 1.367(19)
C4c C5c . . 1.377(13)
C4c C21c . . 1.543(19)
C5c C6c . . 1.368(18)
C8c C9c . . 1.534(13)
C9c C10c . . 1.393(14)
C10c C11c . . 1.385(15)
C11c C12c . . 1.382(19)
C12c C13c . . 1.386(14)
C13c C14c . . 1.432(17)
C15c C16c . . 1.386(16)
C15c C20c . . 1.381(12)
C16c C17c . . 1.352(18)
C17c C18c . . 1.354(15)
C17c C37c . . 1.52(2)
C18c C19c . . 1.35(3)
C19c C20c . . 1.390(18)
C22c C23c . . 1.468(16)
C23c C24c . . 1.377(17)
C24c C25c . . 1.352(18)
C25c C26c . . 1.368(17)
C26c C27c . . 1.388(16)
C27c C28c . . 1.487(15)
C29c C30c . . 1.412(16)
C29c C34c . . 1.358(15)
C30c C31c . . 1.401(17)
C31c C32c . . 1.407(18)
C31c C40c . . 1.50(2)
C32c C33c . . 1.336(18)
C33c C34c . . 1.412(16)
C35c C36c . . 1.53(3)
C38c C39c . . 1.520(15)
S1d O1d . . 1.420(10)
S1d O2d . . 1.615(14)
S1d O3d . . 1.329(11)
S1d C1d . . 1.83(3)
C1d F1d . . 1.33(3)
C1d F2d . . 1.35(3)
C1d F3d . . 1.35(3)
S1e O1e . . 1.441(9)
S1e O2e . . 1.434(12)
S1e O3e . . 1.419(9)
S1e C1e . . 1.810(18)
C1e F1e . . 1.26(3)
C1e F2e . . 1.349(18)
C1e F3e . . 1.31(3)
S1f O1f . . 1.456(8)
S1f O2f . . 1.421(10)
S1f O3f . . 1.411(9)
S1f C1f . . 1.839(18)
C1f F1f . . 1.324(18)
C1f F2f . . 1.31(3)
C1f F3f . . 1.315(19)
S1g O1g . . 1.408(15)
S1g O2g . . 1.516(17)
S1g O3g . . 1.50(3)
S1g C1g . . 1.707(16)
C1g F1g . . 1.31(3)
C1g F2g . . 1.32(2)
C1g F3g . . 1.33(3)
S1g' O1g' . . 1.42(4)
S1g' O2g' . . 1.40(3)
S1g' O3g' . . 1.38(3)
S1g' C1g' . . 1.84(3)
C1g' F1g' . . 1.27(4)
C1g' F2g' . . 1.33(4)
C1g' F3g' . . 1.32(5)
S1h O1h . . 1.380(11)
S1h O2h . . 1.394(19)
S1h O3h . . 1.440(13)
S1h C1h . . 1.849(18)
C1h F1h . . 1.36(3)
C1h F2h . . 1.26(3)
C1h F3h . . 1.26(3)
S1i O1i . . 1.442(9)
S1i O2i . . 1.410(12)
S1i O3i . . 1.412(12)
S1i C1i . . 1.760(18)
C1i F1i . . 1.30(3)
C1i F2i . . 1.33(2)
C1i F3i . . 1.34(3)
S1j O1j . . 1.346(13)
S1j O2j . . 1.371(11)
S1j O3j . . 1.29(3)
S1j C1j . . 1.792(13)
C1j F3j . . 1.21(3)
C1j F1j . . 1.28(3)
C1j F2j . . 1.275(18)
S1k O1k . . 1.56(3)
S1k O2k . . 1.376(15)
S1k O3k . . 1.326(15)
S1k C1k . . 1.765(13)
C1k F1k . . 1.39(4)
C1k F2k . . 1.399(16)
C1k F3k . . 1.311(18)
S1k O1k' . . 1.42(3)
S1k O2k' . . 1.46(4)
S1k O3k' . . 1.492(16)
C1k F1k' . . 1.29(3)
C1k F2k' . . 1.36(5)
C1k F3k' . . 1.35(4)
S1l O1l . . 1.451(9)
S1l O2l . . 1.417(9)
S1l O3l . . 1.426(8)
S1l C1l . . 1.81(3)
C1l F1l . . 1.30(3)
C1l F2l . . 1.299(17)
C1l F3l . . 1.32(3)
N1m C1m . . 1.187(14)
C1m C2m . . 1.394(18)
N1n C1n . . 1.100(18)
C1n C2n . . 1.48(3)
N1o C1o . . 1.46(3)
C1o C2o . . 1.06(4)
N1p C1p . . 1.10(3)
C1p C2p . . 1.42(4)
N1q C1q . . 1.23(4)
C1q C2q . . 1.37(4)
N1r C1r . . 1.12(3)
C1r C2r . . 1.40(3)
N1s C1s . . 1.125(16)
C1s C2s . . 1.443(18)
N1t C1t . . 1.13(3)
C1t C2t . . 1.42(4)
N1u C1u . . 1.12(3)
C1u C2u . . 1.37(3)
N1v C1v . . 1.13(3)
C1v C2v . . 1.49(4)
N1x C1x . . 1.14(5)
C1x C2x . . 1.50(5)
